data_4027206
loop_
_publ_author_name
'Abel Ros'
'Beatriz Estepa'
'Antonio Bermejo'
'Eleuterio \'Alvarez'
'Rosario Fern\'andez'
'Jos\'e M. Lassaletta'

_publ_contact_author_address
;
  Prof. Jos\'e M. Lassaletta
     Instituto de Investigaciones Qu\'imicas, C.S.I.C-Universidad de Sevilla,
     Avd. Am\'erico Vespucio, 49., Isla de la Cartuja, E-41092 Sevilla,  Spain  
;
_publ_contact_author_email jmlassa@iiq.csic.es
_publ_contact_author_fax '+34 954 460565'
_publ_contact_author_name 'Prof. Jos\'e M. Lassaletta'
_publ_contact_author_phone '+34 954 489563'
_publ_section_title
;
 Phosphino Hydrazones as Suitable Ligands in the Asymmetric Suzuki-Miyaura
 Cross-Coupling
;
_journal_name_full 'Journal of Organic Chemistry'
_journal_page_first 4740
_journal_page_last 4750
_journal_paper_doi 10.1021/jo300548z
_journal_volume 77
_journal_year 2012
_chemical_absolute_configuration rmad
_chemical_formula_moiety 'C29 H35 Cl2 N2 P Pd'
_chemical_formula_sum 'C29 H35 Cl2 N2 P Pd'
_chemical_formula_weight 619.86
_chemical_name_systematic
; 
 ? 
;
_space_group_IT_number 19
_symmetry_cell_setting orthorhombic
_symmetry_space_group_name_Hall 'P 2ac 2ab'
_symmetry_space_group_name_H-M 'P 21 21 21'
_atom_sites_solution_hydrogens geom
_atom_sites_solution_primary direct
_atom_sites_solution_secondary difmap
_audit_creation_method SHELXL-97
_cell_angle_alpha 90.00
_cell_angle_beta 90.00
_cell_angle_gamma 90.00
_cell_formula_units_Z 4
_cell_length_a 8.2495(3)
_cell_length_b 15.6170(5)
_cell_length_c 21.9201(6)
_cell_measurement_reflns_used 8205
_cell_measurement_temperature 173(2)
_cell_measurement_theta_max 30.33
_cell_measurement_theta_min 2.64
_cell_volume 2824.02(16)
_computing_cell_refinement 'APEX2 Software Suite (Bruker, 2007)'
_computing_data_collection 'APEX2 Software Suite (Bruker, 2007)'
_computing_data_reduction 'APEX2 Software Suite (Bruker, 2007)'
_computing_molecular_graphics 'SHELXTL (Sheldrick, 2008)'
_computing_publication_material 'SHELXTL and publCIF (Westrip, 2010)'
_computing_structure_refinement 'SHELXL97 (Sheldrick, 2008)'
_computing_structure_solution 'SIR2002 (Burla et al., 2003)'
_diffrn_ambient_temperature 173(2)
_diffrn_detector_area_resol_mean 8.26
_diffrn_measured_fraction_theta_full 0.986
_diffrn_measured_fraction_theta_max 0.986
_diffrn_measurement_device_type
;
 Bruker-Nonius X8kappa APEX II CCD area detector
;
_diffrn_measurement_method 'phi and omega scans with narrow frames'
_diffrn_radiation_monochromator graphite
_diffrn_radiation_source 'fine-focus sealed tube'
_diffrn_radiation_type MoK\a
_diffrn_radiation_wavelength 0.71073
_diffrn_reflns_av_R_equivalents 0.0344
_diffrn_reflns_av_sigmaI/netI 0.0404
_diffrn_reflns_limit_h_max 11
_diffrn_reflns_limit_h_min -3
_diffrn_reflns_limit_k_max 17
_diffrn_reflns_limit_k_min -22
_diffrn_reflns_limit_l_max 28
_diffrn_reflns_limit_l_min -31
_diffrn_reflns_number 25419
_diffrn_reflns_theta_full 30.49
_diffrn_reflns_theta_max 30.49
_diffrn_reflns_theta_min 1.60
_diffrn_standards_decay_% 0
_exptl_absorpt_coefficient_mu 0.924
_exptl_absorpt_correction_T_max 0.8972
_exptl_absorpt_correction_T_min 0.7089
_exptl_absorpt_correction_type multi-scan
_exptl_absorpt_process_details
;
program SADABS, Bruker (2001).
;
_exptl_crystal_colour red
_exptl_crystal_density_diffrn 1.458
_exptl_crystal_description plate
_exptl_crystal_F_000 1272
_exptl_crystal_size_max 0.40
_exptl_crystal_size_mid 0.31
_exptl_crystal_size_min 0.12
_refine_diff_density_max 1.112
_refine_diff_density_min -0.316
_refine_diff_density_rms 0.073
_refine_ls_abs_structure_details 'Flack H D (1983), Acta Cryst. A39, 876-881'
_refine_ls_abs_structure_Flack -0.04(2)
_refine_ls_extinction_method none
_refine_ls_goodness_of_fit_ref 1.017
_refine_ls_hydrogen_treatment constr
_refine_ls_matrix_type full
_refine_ls_number_parameters 320
_refine_ls_number_reflns 7972
_refine_ls_number_restraints 0
_refine_ls_restrained_S_all 1.017
_refine_ls_R_factor_all 0.0347
_refine_ls_R_factor_gt 0.0306
_refine_ls_shift/su_max 0.002
_refine_ls_shift/su_mean 0.000
_refine_ls_structure_factor_coef Fsqd
_refine_ls_weighting_details 'calc w=1/[\s^2^(Fo^2^)+(0.0334P)^2^+0.8023P] where P=(Fo^2^+2Fc^2^)/3'
_refine_ls_weighting_scheme calc
_refine_ls_wR_factor_gt 0.0687
_refine_ls_wR_factor_ref 0.0709
_reflns_number_gt 7411
_reflns_number_total 7972
_reflns_threshold_expression >2sigma(I)
_cod_data_source_file jo300548z_si_002_3.cif
_cod_data_source_block 10c
_cod_database_code 4027206

loop_
_symmetry_equiv_pos_as_xyz
'x, y, z'
'-x+1/2, -y, z+1/2'
'-x, y+1/2, -z+1/2'
'x+1/2, -y+1/2, -z'

loop_
_atom_site_label
_atom_site_type_symbol
_atom_site_fract_x
_atom_site_fract_y
_atom_site_fract_z
_atom_site_U_iso_or_equiv
_atom_site_adp_type
_atom_site_occupancy
_atom_site_symmetry_multiplicity
_atom_site_calc_flag
_atom_site_refinement_flags
Pd1 Pd 0.43316(2) 0.972794(12) 0.578482(8) 0.01860(5) Uani 1 1 d .
Cl1 Cl 0.17863(8) 1.01742(6) 0.55296(3) 0.03997(18) Uani 1 1 d .
Cl2 Cl 0.33296(9) 0.93086(6) 0.67503(3) 0.03599(18) Uani 1 1 d .
P1 P 0.50952(7) 0.98544(4) 0.48161(3) 0.01813(12) Uani 1 1 d .
N1 N 0.6739(3) 0.94620(13) 0.60153(9) 0.0185(4) Uani 1 1 d .
N2 N 0.7205(3) 0.96955(15) 0.65884(9) 0.0225(4) Uani 1 1 d .
C1 C 0.6330(3) 0.89236(16) 0.46538(12) 0.0192(5) Uani 1 1 d .
C2 C 0.7474(3) 0.86425(16) 0.50906(12) 0.0210(5) Uani 1 1 d .
C3 C 0.8492(4) 0.79571(18) 0.49409(13) 0.0281(6) Uani 1 1 d .
H3 H 0.9299 0.7778 0.5223 0.034 Uiso 1 1 calc R
C4 C 0.8341(4) 0.75386(18) 0.43907(15) 0.0343(7) Uani 1 1 d .
H4 H 0.9016 0.7061 0.4304 0.041 Uiso 1 1 calc R
C5 C 0.7221(4) 0.78052(19) 0.39634(14) 0.0314(6) Uani 1 1 d .
H5 H 0.7121 0.7512 0.3585 0.038 Uiso 1 1 calc R
C6 C 0.6238(3) 0.85089(18) 0.40919(12) 0.0261(6) Uani 1 1 d .
H6 H 0.5497 0.8708 0.3792 0.031 Uiso 1 1 calc R
C7 C 0.7756(3) 0.90347(17) 0.56846(11) 0.0220(5) Uani 1 1 d .
H7 H 0.8814 0.8969 0.5849 0.026 Uiso 1 1 calc R
C8 C 0.3526(3) 0.98400(16) 0.42376(12) 0.0222(5) Uani 1 1 d .
C9 C 0.2388(3) 0.91772(19) 0.42446(14) 0.0313(6) Uani 1 1 d .
H9 H 0.2409 0.8762 0.4561 0.038 Uiso 1 1 calc R
C10 C 0.1231(4) 0.9129(2) 0.37885(15) 0.0389(7) Uani 1 1 d .
H10 H 0.0452 0.8681 0.3794 0.047 Uiso 1 1 calc R
C11 C 0.1203(4) 0.9724(3) 0.33278(14) 0.0415(7) Uani 1 1 d .
H11 H 0.0422 0.9675 0.3011 0.050 Uiso 1 1 calc R
C12 C 0.2290(4) 1.0392(2) 0.33190(13) 0.0376(7) Uani 1 1 d .
H12 H 0.2238 1.0810 0.3005 0.045 Uiso 1 1 calc R
C13 C 0.3480(3) 1.04510(19) 0.37779(12) 0.0279(6) Uani 1 1 d .
H13 H 0.4245 1.0906 0.3773 0.034 Uiso 1 1 calc R
C14 C 0.6340(3) 1.07700(17) 0.46358(12) 0.0208(5) Uani 1 1 d .
C15 C 0.5711(4) 1.15872(17) 0.47346(13) 0.0281(6) Uani 1 1 d .
H15 H 0.4682 1.1647 0.4925 0.034 Uiso 1 1 calc R
C16 C 0.6550(4) 1.23055(18) 0.45623(15) 0.0328(7) Uani 1 1 d .
H16 H 0.6101 1.2858 0.4628 0.039 Uiso 1 1 calc R
C17 C 0.8055(4) 1.2219(2) 0.42922(17) 0.0420(8) Uani 1 1 d .
H17 H 0.8627 1.2712 0.4158 0.050 Uiso 1 1 calc R
C18 C 0.8726(4) 1.1415(2) 0.4218(2) 0.0511(9) Uani 1 1 d .
H18 H 0.9784 1.1362 0.4051 0.061 Uiso 1 1 calc R
C19 C 0.7877(4) 1.0689(2) 0.43836(16) 0.0388(8) Uani 1 1 d .
H19 H 0.8341 1.0138 0.4325 0.047 Uiso 1 1 calc R
C20 C 0.8560(3) 0.92852(19) 0.69189(12) 0.0272(6) Uani 1 1 d .
H20 H 0.9613 0.9447 0.6724 0.033 Uiso 1 1 calc R
C21 C 0.8400(4) 0.9730(2) 0.75384(13) 0.0387(7) Uani 1 1 d .
H21A H 0.7586 0.9437 0.7797 0.046 Uiso 1 1 calc R
H21B H 0.9452 0.9737 0.7756 0.046 Uiso 1 1 calc R
C22 C 0.7856(4) 1.0633(2) 0.73817(13) 0.0324(7) Uani 1 1 d .
H22A H 0.8797 1.0993 0.7270 0.039 Uiso 1 1 calc R
H22B H 0.7294 1.0899 0.7733 0.039 Uiso 1 1 calc R
C23 C 0.6703(3) 1.05375(17) 0.68419(12) 0.0233(5) Uani 1 1 d .
H23 H 0.5573 1.0483 0.7002 0.028 Uiso 1 1 calc R
C24 C 0.8431(4) 0.8300(2) 0.69652(15) 0.0349(7) Uani 1 1 d .
H24 H 0.8691 0.8064 0.6552 0.042 Uiso 1 1 calc R
C25 C 0.9724(4) 0.7967(2) 0.74015(16) 0.0435(8) Uani 1 1 d .
H25A H 0.9397 0.8087 0.7823 0.065 Uiso 1 1 calc R
H25B H 1.0758 0.8251 0.7316 0.065 Uiso 1 1 calc R
H25C H 0.9848 0.7347 0.7347 0.065 Uiso 1 1 calc R
C26 C 0.6758(5) 0.7977(2) 0.7133(2) 0.0533(10) Uani 1 1 d .
H26A H 0.6781 0.7351 0.7168 0.080 Uiso 1 1 calc R
H26B H 0.5983 0.8144 0.6816 0.080 Uiso 1 1 calc R
H26C H 0.6428 0.8226 0.7524 0.080 Uiso 1 1 calc R
C27 C 0.6753(3) 1.12797(18) 0.63975(13) 0.0263(6) Uani 1 1 d .
H27 H 0.5930 1.1164 0.6073 0.032 Uiso 1 1 calc R
C28 C 0.8383(4) 1.1400(2) 0.60825(17) 0.0423(8) Uani 1 1 d .
H28A H 0.9200 1.1568 0.6385 0.064 Uiso 1 1 calc R
H28B H 0.8289 1.1849 0.5772 0.064 Uiso 1 1 calc R
H28C H 0.8710 1.0862 0.5889 0.064 Uiso 1 1 calc R
C29 C 0.6251(5) 1.2099(2) 0.67231(18) 0.0497(10) Uani 1 1 d .
H29A H 0.5156 1.2030 0.6890 0.075 Uiso 1 1 calc R
H29B H 0.6261 1.2577 0.6433 0.075 Uiso 1 1 calc R
H29C H 0.7011 1.2218 0.7056 0.075 Uiso 1 1 calc R

loop_
_atom_site_aniso_label
_atom_site_aniso_U_11
_atom_site_aniso_U_22
_atom_site_aniso_U_33
_atom_site_aniso_U_23
_atom_site_aniso_U_13
_atom_site_aniso_U_12
Pd1 0.01679(7) 0.02103(8) 0.01799(8) -0.00239(8) 0.00227(7) -0.00152(8)
Cl1 0.0209(3) 0.0591(5) 0.0399(4) -0.0048(4) 0.0017(3) 0.0110(3)
Cl2 0.0322(3) 0.0547(5) 0.0211(3) -0.0035(3) 0.0079(3) -0.0150(3)
P1 0.0166(2) 0.0188(3) 0.0190(3) 0.0008(3) 0.0000(2) -0.0001(2)
N1 0.0201(9) 0.0182(10) 0.0171(9) 0.0014(8) -0.0019(8) -0.0027(8)
N2 0.0285(10) 0.0205(10) 0.0186(9) -0.0010(10) -0.0060(8) 0.0031(10)
C1 0.0186(11) 0.0172(12) 0.0220(12) 0.0004(10) 0.0041(9) -0.0028(9)
C2 0.0230(11) 0.0176(12) 0.0224(12) 0.0025(10) 0.0050(10) 0.0011(10)
C3 0.0308(13) 0.0237(13) 0.0299(15) 0.0018(12) 0.0057(11) 0.0083(11)
C4 0.0422(16) 0.0208(13) 0.0398(17) 0.0006(12) 0.0119(14) 0.0073(12)
C5 0.0373(15) 0.0244(14) 0.0324(15) -0.0094(12) 0.0068(12) -0.0026(12)
C6 0.0289(12) 0.0265(13) 0.0229(13) -0.0021(11) 0.0001(10) -0.0009(11)
C7 0.0201(10) 0.0265(13) 0.0195(13) 0.0049(10) 0.0014(9) 0.0023(9)
C8 0.0188(9) 0.0260(13) 0.0218(11) -0.0014(12) -0.0012(10) 0.0007(9)
C9 0.0302(13) 0.0339(15) 0.0297(14) 0.0027(14) -0.0028(13) -0.0044(11)
C10 0.0307(14) 0.0468(19) 0.0393(17) -0.0044(16) -0.0062(13) -0.0129(14)
C11 0.0335(14) 0.059(2) 0.0321(15) -0.0055(18) -0.0108(12) -0.0008(16)
C12 0.0366(15) 0.056(2) 0.0204(13) 0.0060(15) -0.0058(11) 0.0008(15)
C13 0.0266(12) 0.0361(17) 0.0211(12) -0.0001(11) 0.0002(10) 0.0003(11)
C14 0.0201(11) 0.0210(13) 0.0214(12) 0.0001(10) 0.0011(10) -0.0032(10)
C15 0.0235(12) 0.0263(13) 0.0344(14) 0.0000(11) -0.0014(12) 0.0004(12)
C16 0.0383(16) 0.0185(13) 0.0414(17) 0.0028(13) -0.0091(14) 0.0000(12)
C17 0.0521(19) 0.0292(15) 0.0448(19) -0.0005(15) 0.0130(17) -0.0180(14)
C18 0.0463(18) 0.0361(17) 0.071(2) -0.001(2) 0.028(2) -0.0136(15)
C19 0.0335(15) 0.0229(14) 0.060(2) -0.0047(14) 0.0204(14) -0.0040(12)
C20 0.0287(13) 0.0287(14) 0.0243(13) 0.0039(12) -0.0089(11) 0.0000(12)
C21 0.0477(17) 0.0406(17) 0.0279(14) 0.0001(16) -0.0131(13) -0.0043(17)
C22 0.0375(16) 0.0340(16) 0.0257(14) -0.0041(13) -0.0102(12) -0.0021(13)
C23 0.0223(11) 0.0252(13) 0.0223(12) -0.0052(10) -0.0018(10) -0.0030(10)
C24 0.0373(16) 0.0342(17) 0.0332(16) 0.0098(14) -0.0028(13) 0.0046(13)
C25 0.047(2) 0.0408(18) 0.0426(19) 0.0124(16) -0.0043(15) 0.0110(15)
C26 0.054(2) 0.0344(18) 0.071(3) 0.0190(19) -0.010(2) -0.0092(17)
C27 0.0253(12) 0.0229(13) 0.0305(14) -0.0021(12) -0.0047(11) 0.0009(11)
C28 0.0396(17) 0.0397(18) 0.0477(19) 0.0129(16) 0.0034(15) -0.0106(15)
C29 0.056(2) 0.0334(18) 0.060(2) -0.0135(17) -0.0215(18) 0.0158(16)

loop_
_atom_type_symbol
_atom_type_description
_atom_type_scat_dispersion_real
_atom_type_scat_dispersion_imag
_atom_type_scat_source
C C 0.0033 0.0016 'International Tables Vol C Tables 4.2.6.8 and 6.1.1.4'
H H 0.0000 0.0000 'International Tables Vol C Tables 4.2.6.8 and 6.1.1.4'
N N 0.0061 0.0033 'International Tables Vol C Tables 4.2.6.8 and 6.1.1.4'
P P 0.1023 0.0942 'International Tables Vol C Tables 4.2.6.8 and 6.1.1.4'
Cl Cl 0.1484 0.1585 'International Tables Vol C Tables 4.2.6.8 and 6.1.1.4'
Pd Pd -0.9988 1.0072 'International Tables Vol C Tables 4.2.6.8 and 6.1.1.4'

loop_
_geom_angle_atom_site_label_1
_geom_angle_atom_site_label_2
_geom_angle_atom_site_label_3
_geom_angle
N1 Pd1 P1 88.82(6)
N1 Pd1 Cl1 173.65(6)
P1 Pd1 Cl1 89.97(3)
N1 Pd1 Cl2 93.48(6)
P1 Pd1 Cl2 168.04(3)
Cl1 Pd1 Cl2 88.99(3)
C14 P1 C1 105.86(11)
C14 P1 C8 105.26(12)
C1 P1 C8 104.74(12)
C14 P1 Pd1 116.15(9)
C1 P1 Pd1 106.00(9)
C8 P1 Pd1 117.69(8)
C7 N1 N2 118.1(2)
C7 N1 Pd1 125.66(17)
N2 N1 Pd1 115.94(15)
N1 N2 C20 123.3(2)
N1 N2 C23 120.2(2)
C20 N2 C23 114.3(2)
C6 C1 C2 119.3(2)
C6 C1 P1 121.1(2)
C2 C1 P1 119.5(2)
C3 C2 C1 118.6(2)
C3 C2 C7 115.8(2)
C1 C2 C7 125.5(2)
C4 C3 C2 120.9(3)
C4 C3 H3 119.5
C2 C3 H3 119.5
C3 C4 C5 120.8(3)
C3 C4 H4 119.6
C5 C4 H4 119.6
C4 C5 C6 119.3(3)
C4 C5 H5 120.3
C6 C5 H5 120.3
C1 C6 C5 120.9(3)
C1 C6 H6 119.6
C5 C6 H6 119.6
N1 C7 C2 127.9(2)
N1 C7 H7 116.1
C2 C7 H7 116.1
C13 C8 C9 119.9(2)
C13 C8 P1 121.25(19)
C9 C8 P1 118.8(2)
C10 C9 C8 119.7(3)
C10 C9 H9 120.1
C8 C9 H9 120.1
C11 C10 C9 120.4(3)
C11 C10 H10 119.8
C9 C10 H10 119.8
C10 C11 C12 120.8(3)
C10 C11 H11 119.6
C12 C11 H11 119.6
C11 C12 C13 119.6(3)
C11 C12 H12 120.2
C13 C12 H12 120.2
C8 C13 C12 119.5(3)
C8 C13 H13 120.3
C12 C13 H13 120.3
C19 C14 C15 119.0(3)
C19 C14 P1 122.3(2)
C15 C14 P1 118.6(2)
C16 C15 C14 121.2(3)
C16 C15 H15 119.4
C14 C15 H15 119.4
C15 C16 C17 119.5(3)
C15 C16 H16 120.3
C17 C16 H16 120.3
C18 C17 C16 119.9(3)
C18 C17 H17 120.0
C16 C17 H17 120.0
C17 C18 C19 120.8(3)
C17 C18 H18 119.6
C19 C18 H18 119.6
C18 C19 C14 119.5(3)
C18 C19 H19 120.3
C14 C19 H19 120.3
N2 C20 C21 100.0(2)
N2 C20 C24 114.3(2)
C21 C20 C24 112.8(3)
N2 C20 H20 109.8
C21 C20 H20 109.8
C24 C20 H20 109.8
C22 C21 C20 104.2(2)
C22 C21 H21A 110.9
C20 C21 H21A 110.9
C22 C21 H21B 110.9
C20 C21 H21B 110.9
H21A C21 H21B 108.9
C21 C22 C23 105.6(2)
C21 C22 H22A 110.6
C23 C22 H22A 110.6
C21 C22 H22B 110.6
C23 C22 H22B 110.6
H22A C22 H22B 108.8
N2 C23 C27 115.4(2)
N2 C23 C22 101.7(2)
C27 C23 C22 114.0(2)
N2 C23 H23 108.4
C27 C23 H23 108.4
C22 C23 H23 108.4
C26 C24 C25 111.8(3)
C26 C24 C20 114.2(3)
C25 C24 C20 109.5(3)
C26 C24 H24 107.0
C25 C24 H24 107.0
C20 C24 H24 107.0
C24 C25 H25A 109.5
C24 C25 H25B 109.5
H25A C25 H25B 109.5
C24 C25 H25C 109.5
H25A C25 H25C 109.5
H25B C25 H25C 109.5
C24 C26 H26A 109.5
C24 C26 H26B 109.5
H26A C26 H26B 109.5
C24 C26 H26C 109.5
H26A C26 H26C 109.5
H26B C26 H26C 109.5
C23 C27 C29 109.5(3)
C23 C27 C28 114.2(2)
C29 C27 C28 110.4(3)
C23 C27 H27 107.5
C29 C27 H27 107.5
C28 C27 H27 107.5
C27 C28 H28A 109.5
C27 C28 H28B 109.5
H28A C28 H28B 109.5
C27 C28 H28C 109.5
H28A C28 H28C 109.5
H28B C28 H28C 109.5
C27 C29 H29A 109.5
C27 C29 H29B 109.5
H29A C29 H29B 109.5
C27 C29 H29C 109.5
H29A C29 H29C 109.5
H29B C29 H29C 109.5

loop_
_geom_bond_atom_site_label_1
_geom_bond_atom_site_label_2
_geom_bond_distance
Pd1 N1 2.091(2)
Pd1 P1 2.2238(6)
Pd1 Cl1 2.2820(7)
Pd1 Cl2 2.3645(7)
P1 C14 1.804(3)
P1 C1 1.810(3)
P1 C8 1.812(2)
N1 C7 1.294(3)
N1 N2 1.364(3)
N2 C20 1.478(3)
N2 C23 1.486(3)
C1 C6 1.394(4)
C1 C2 1.415(4)
C2 C3 1.400(4)
C2 C7 1.458(4)
C3 C4 1.377(4)
C3 H3 0.9500
C4 C5 1.380(5)
C4 H4 0.9500
C5 C6 1.394(4)
C5 H5 0.9500
C6 H6 0.9500
C7 H7 0.9500
C8 C13 1.388(4)
C8 C9 1.397(4)
C9 C10 1.384(4)
C9 H9 0.9500
C10 C11 1.373(5)
C10 H10 0.9500
C11 C12 1.375(5)
C11 H11 0.9500
C12 C13 1.409(4)
C12 H12 0.9500
C13 H13 0.9500
C14 C19 1.389(4)
C14 C15 1.395(4)
C15 C16 1.371(4)
C15 H15 0.9500
C16 C17 1.382(5)
C16 H16 0.9500
C17 C18 1.382(5)
C17 H17 0.9500
C18 C19 1.382(4)
C18 H18 0.9500
C19 H19 0.9500
C20 C21 1.531(4)
C20 C24 1.546(4)
C20 H20 1.0000
C21 C22 1.520(5)
C21 H21A 0.9900
C21 H21B 0.9900
C22 C23 1.525(4)
C22 H22A 0.9900
C22 H22B 0.9900
C23 C27 1.515(4)
C23 H23 1.0000
C24 C26 1.515(5)
C24 C25 1.524(4)
C24 H24 1.0000
C25 H25A 0.9800
C25 H25B 0.9800
C25 H25C 0.9800
C26 H26A 0.9800
C26 H26B 0.9800
C26 H26C 0.9800
C27 C29 1.523(4)
C27 C28 1.523(4)
C27 H27 1.0000
C28 H28A 0.9800
C28 H28B 0.9800
C28 H28C 0.9800
C29 H29A 0.9800
C29 H29B 0.9800
C29 H29C 0.9800

loop_
_geom_torsion_atom_site_label_1
_geom_torsion_atom_site_label_2
_geom_torsion_atom_site_label_3
_geom_torsion_atom_site_label_4
_geom_torsion
N1 Pd1 P1 C14 -69.04(11)
Cl1 Pd1 P1 C14 104.73(10)
Cl2 Pd1 P1 C14 -170.32(15)
N1 Pd1 P1 C1 48.19(10)
Cl1 Pd1 P1 C1 -138.05(9)
Cl2 Pd1 P1 C1 -53.09(16)
N1 Pd1 P1 C8 164.89(11)
Cl1 Pd1 P1 C8 -21.34(10)
Cl2 Pd1 P1 C8 63.61(17)
P1 Pd1 N1 C7 -35.6(2)
Cl2 Pd1 N1 C7 132.7(2)
P1 Pd1 N1 N2 150.85(17)
Cl2 Pd1 N1 N2 -40.90(17)
C7 N1 N2 C20 -18.8(4)
Pd1 N1 N2 C20 155.26(19)
C7 N1 N2 C23 143.0(2)
Pd1 N1 N2 C23 -42.9(3)
C14 P1 C1 C6 -94.5(2)
C8 P1 C1 C6 16.5(2)
Pd1 P1 C1 C6 141.6(2)
C14 P1 C1 C2 81.7(2)
C8 P1 C1 C2 -167.3(2)
Pd1 P1 C1 C2 -42.2(2)
C6 C1 C2 C3 0.5(4)
P1 C1 C2 C3 -175.8(2)
C6 C1 C2 C7 177.2(2)
P1 C1 C2 C7 0.9(4)
C1 C2 C3 C4 -2.8(4)
C7 C2 C3 C4 -179.8(3)
C2 C3 C4 C5 2.4(5)
C3 C4 C5 C6 0.2(5)
C2 C1 C6 C5 2.1(4)
P1 C1 C6 C5 178.4(2)
C4 C5 C6 C1 -2.5(4)
N2 N1 C7 C2 173.0(2)
Pd1 N1 C7 C2 -0.4(4)
C3 C2 C7 N1 -155.7(3)
C1 C2 C7 N1 27.5(4)
C14 P1 C8 C13 0.6(2)
C1 P1 C8 C13 -110.7(2)
Pd1 P1 C8 C13 131.87(19)
C14 P1 C8 C9 177.9(2)
C1 P1 C8 C9 66.6(2)
Pd1 P1 C8 C9 -50.8(2)
C13 C8 C9 C10 0.7(4)
P1 C8 C9 C10 -176.6(2)
C8 C9 C10 C11 0.4(5)
C9 C10 C11 C12 -1.8(5)
C10 C11 C12 C13 2.0(5)
C9 C8 C13 C12 -0.5(4)
P1 C8 C13 C12 176.8(2)
C11 C12 C13 C8 -0.8(4)
C1 P1 C14 C19 4.1(3)
C8 P1 C14 C19 -106.5(3)
Pd1 P1 C14 C19 121.4(2)
C1 P1 C14 C15 -178.2(2)
C8 P1 C14 C15 71.3(2)
Pd1 P1 C14 C15 -60.9(2)
C19 C14 C15 C16 3.0(4)
P1 C14 C15 C16 -174.9(2)
C14 C15 C16 C17 -0.8(5)
C15 C16 C17 C18 -2.3(5)
C16 C17 C18 C19 3.2(6)
C17 C18 C19 C14 -1.0(6)
C15 C14 C19 C18 -2.1(5)
P1 C14 C19 C18 175.7(3)
N1 N2 C20 C21 -174.4(2)
C23 N2 C20 C21 22.8(3)
N1 N2 C20 C24 -53.7(3)
C23 N2 C20 C24 143.5(2)
N2 C20 C21 C22 -35.3(3)
C24 C20 C21 C22 -157.1(3)
C20 C21 C22 C23 37.1(3)
N1 N2 C23 C27 -40.3(3)
C20 N2 C23 C27 123.1(2)
N1 N2 C23 C22 -164.3(2)
C20 N2 C23 C22 -0.8(3)
C21 C22 C23 N2 -22.2(3)
C21 C22 C23 C27 -147.0(3)
N2 C20 C24 C26 -44.4(4)
C21 C20 C24 C26 69.0(4)
N2 C20 C24 C25 -170.5(2)
C21 C20 C24 C25 -57.2(3)
N2 C23 C27 C29 -178.6(2)
C22 C23 C27 C29 -61.4(3)
N2 C23 C27 C28 -54.2(3)
C22 C23 C27 C28 63.0(3)
